data_4346446
loop_
_publ_author_name
'Warzecha, Evan'
'Berto, Timothy C.'
'Berry, John F.'

_publ_section_title
;
 Axial Ligand Coordination to the C-H Amination Catalyst Rh2(esp)2: A
 Structural and Spectroscopic Study.
;
_journal_issue 17
_journal_name_full 'Inorganic chemistry'
_journal_page_first 8817
_journal_page_last 8824
_journal_paper_doi 10.1021/acs.inorgchem.5b01532
_journal_volume 54
_journal_year 2015
_chemical_formula_moiety '2(C17 H24 O5 Rh), 0.87(C1 H2 Cl2), 0.13(C H4 O)'
_chemical_formula_sum 'C35 H50.25 Cl1.75 O10.13 Rh2'
_chemical_formula_weight 900.78
_chemical_name_common 'Compound 6'
_space_group_crystal_system triclinic
_space_group_IT_number 2
_space_group_name_Hall '-P 1'
_space_group_name_H-M_alt 'P -1'
_atom_sites_solution_hydrogens mixed
_atom_sites_solution_primary direct
_cell_angle_alpha 100.665(6)
_cell_angle_beta 91.507(6)
_cell_angle_gamma 115.278(4)
_cell_formula_units_Z 2
_cell_length_a 11.6239(10)
_cell_length_b 11.9813(8)
_cell_length_c 15.6522(9)
_cell_measurement_reflns_used 9877
_cell_measurement_temperature 100.0
_cell_measurement_theta_max 73.06
_cell_measurement_theta_min 4.18
_cell_volume 1923.4(3)
_computing_cell_refinement 'SAINT v8.34A (Bruker, 2013)'
_computing_data_reduction 'SAINT v8.34A (Bruker, 2013)'
_computing_molecular_graphics 'Olex2 (Dolomanov et al., 2009)'
_computing_publication_material 'Olex2 (Dolomanov et al., 2009)'
_computing_structure_refinement 'ShelXL (Sheldrick, 2008)'
_computing_structure_solution 'ShelXS (Sheldrick, 2008)'
_diffrn_ambient_temperature 100.0
_diffrn_measured_fraction_theta_full 0.972
_diffrn_measured_fraction_theta_max 0.950
_diffrn_measurement_device_type 'Bruker APEX-II CCD'
_diffrn_measurement_method '\f and \w scans'
_diffrn_radiation_type CuK\a
_diffrn_radiation_wavelength 1.54178
_diffrn_reflns_av_R_equivalents 0.0198
_diffrn_reflns_av_unetI/netI 0.0142
_diffrn_reflns_Laue_measured_fraction_full 0.972
_diffrn_reflns_Laue_measured_fraction_max 0.950
_diffrn_reflns_limit_h_max 13
_diffrn_reflns_limit_h_min -14
_diffrn_reflns_limit_k_max 14
_diffrn_reflns_limit_k_min -14
_diffrn_reflns_limit_l_max 19
_diffrn_reflns_limit_l_min -19
_diffrn_reflns_number 33048
_diffrn_reflns_point_group_measured_fraction_full 0.972
_diffrn_reflns_point_group_measured_fraction_max 0.950
_diffrn_reflns_theta_full 67.000
_diffrn_reflns_theta_max 73.073
_diffrn_reflns_theta_min 2.893
_diffrn_standards_number 0
_exptl_absorpt_coefficient_mu 8.501
_exptl_absorpt_correction_T_max 0.6573
_exptl_absorpt_correction_T_min 0.0987
_exptl_absorpt_correction_type multi-scan
_exptl_absorpt_process_details
;
SADABS-2012/1 (Bruker,2012) was used for absorption correction.
wR2(int) was 0.0612 before and 0.0304 after correction.
The Ratio of minimum to maximum transmission is 0.1502.
The \l/2 correction factor is 0.0015.
;
_exptl_crystal_colour 'bluish green'
_exptl_crystal_colour_modifier bluish
_exptl_crystal_colour_primary green
_exptl_crystal_density_diffrn 1.555
_exptl_crystal_description block
_exptl_crystal_F_000 922
_exptl_crystal_size_max 0.564
_exptl_crystal_size_mid 0.213
_exptl_crystal_size_min 0.104
_refine_diff_density_max 0.567
_refine_diff_density_min -0.414
_refine_diff_density_rms 0.060
_refine_ls_extinction_method none
_refine_ls_goodness_of_fit_ref 1.106
_refine_ls_hydrogen_treatment mixed
_refine_ls_matrix_type full
_refine_ls_number_parameters 471
_refine_ls_number_reflns 7332
_refine_ls_number_restraints 6
_refine_ls_restrained_S_all 1.125
_refine_ls_R_factor_all 0.0192
_refine_ls_R_factor_gt 0.0189
_refine_ls_shift/su_max 0.003
_refine_ls_shift/su_mean 0.000
_refine_ls_structure_factor_coef Fsqd
_refine_ls_weighting_details 'w=1/[\s^2^(Fo^2^)+(0.0200P)^2^+1.6479P] where P=(Fo^2^+2Fc^2^)/3'
_refine_ls_weighting_scheme calc
_refine_ls_wR_factor_gt 0.0459
_refine_ls_wR_factor_ref 0.0461
_reflns_Friedel_coverage 0.000
_reflns_number_gt 7243
_reflns_number_total 7332
_reflns_threshold_expression 'I > 2\s(I)'
_cod_data_source_file ic5b01532_si_002.cif
_cod_data_source_block berry543
_cod_original_cell_volume 1923.4(2)
_cod_database_code 4346446
_shelx_space_group_comment
;
The symmetry employed for this shelxl refinement is uniquely defined
by the following loop, which should always be used as a source of
symmetry information in preference to the above space-group names.
They are only intended as comments.
;
_shelx_estimated_absorpt_t_max 0.472
_shelx_estimated_absorpt_t_min 0.086
_olex2_refinement_description
;
1. Fixed Uiso
 At 1.2 times of:
  All C(H) groups, All C(H,H) groups
 At 1.5 times of:
  All C(H,H,H) groups, All O(H) groups
2. Others
 Sof(O1S)=Sof(H1S)=Sof(C2S)=Sof(H2SA)=Sof(H2SB)=Sof(H2SC)=1-FVAR(1)
 Sof(Cl1S)=Sof(Cl2S)=Sof(C1S)=Sof(H1SA)=Sof(H1SB)=FVAR(1)
3.a Secondary CH2 refined with riding coordinates:
 C5A(H5AA,H5AB), C12A(H12A,H12B), C5(H5B,H5C), C12(H12C,H12D), C1S(H1SA,H1SB)
3.b Aromatic/amide H refined with riding coordinates:
 C7A(H7A), C8A(H8A), C9A(H9A), C11A(H11A), C7(H7), C8(H8), C9(H9), C11(H11)
3.c Idealised Me refined as rotating group:
 C3A(H3AA,H3AB,H3AC), C4A(H4AA,H4AB,H4AC), C14A(H14A,H14B,H14C), C15A(H15A,
 H15B,H15C), C17A(H17A,H17B,H17C), C3(H3A,H3B,H3C), C4(H4A,H4B,H4C), C14(H14D,
 H14E,H14F), C15(H15D,H15E,H15F), C17(H17D,H17E,H17F), C2S(H2SA,H2SB,H2SC)
3.d Idealised tetrahedral OH refined as rotating group:
 O1S(H1S)
;

loop_
_space_group_symop_operation_xyz
'x, y, z'
'-x, -y, -z'

loop_
_atom_site_label
_atom_site_type_symbol
_atom_site_fract_x
_atom_site_fract_y
_atom_site_fract_z
_atom_site_U_iso_or_equiv
_atom_site_adp_type
_atom_site_occupancy
_atom_site_site_symmetry_order
_atom_site_calc_flag
_atom_site_refinement_flags_posn
_atom_site_refinement_flags_occupancy
_atom_site_disorder_assembly
_atom_site_disorder_group
Rh1A Rh 0.94211(2) 0.95204(2) 0.42899(2) 0.00786(4) Uani 1 1 d . . . .
O1A O 0.80329(11) 0.82439(11) 0.48424(7) 0.0113(2) Uani 1 1 d . . . .
O2A O 0.91020(11) 0.91746(11) 0.61948(7) 0.0115(2) Uani 1 1 d . . . .
O3A O 0.86445(11) 1.07649(11) 0.45019(7) 0.0112(2) Uani 1 1 d . . . .
O4A O 0.97213(11) 1.16656(11) 0.58568(7) 0.0113(2) Uani 1 1 d . . . .
O5A O 0.82424(13) 0.85872(13) 0.29531(8) 0.0168(3) Uani 1 1 d . . . .
H5A H 0.870(2) 0.870(2) 0.2608(16) 0.022(6) Uiso 1 1 d . . . .
C1A C 0.81595(16) 0.83275(15) 0.56620(11) 0.0105(3) Uani 1 1 d . . . .
C2A C 0.70740(16) 0.73265(16) 0.60246(11) 0.0135(3) Uani 1 1 d . . . .
C3A C 0.69790(19) 0.60233(17) 0.55861(13) 0.0213(4) Uani 1 1 d . . . .
H3AA H 0.6832 0.5898 0.4949 0.032 Uiso 1 1 calc GR . . .
H3AB H 0.6265 0.5360 0.5786 0.032 Uiso 1 1 calc GR . . .
H3AC H 0.7779 0.5983 0.5745 0.032 Uiso 1 1 calc GR . . .
C4A C 0.73210(17) 0.75340(17) 0.70175(11) 0.0162(4) Uani 1 1 d . . . .
H4AA H 0.8152 0.7552 0.7174 0.024 Uiso 1 1 calc GR . . .
H4AB H 0.6643 0.6843 0.7220 0.024 Uiso 1 1 calc GR . . .
H4AC H 0.7327 0.8340 0.7296 0.024 Uiso 1 1 calc GR . . .
C5A C 0.58011(16) 0.73790(16) 0.57553(12) 0.0150(3) Uani 1 1 d . . . .
H5AA H 0.5611 0.7125 0.5109 0.018 Uiso 1 1 calc R . . .
H5AB H 0.5097 0.6754 0.6002 0.018 Uiso 1 1 calc R . . .
C6A C 0.58202(16) 0.86617(17) 0.60538(11) 0.0140(3) Uani 1 1 d . . . .
C7A C 0.53702(17) 0.89799(18) 0.68377(12) 0.0173(4) Uani 1 1 d . . . .
H7A H 0.5031 0.8379 0.7194 0.021 Uiso 1 1 calc R . . .
C8A C 0.54181(18) 1.01724(19) 0.70964(12) 0.0200(4) Uani 1 1 d . . . .
H8A H 0.5112 1.0381 0.7630 0.024 Uiso 1 1 calc R . . .
C9A C 0.59080(17) 1.10635(18) 0.65853(12) 0.0182(4) Uani 1 1 d . . . .
H9A H 0.5942 1.1879 0.6774 0.022 Uiso 1 1 calc R . . .
C10A C 0.63508(16) 1.07688(17) 0.57947(12) 0.0147(3) Uani 1 1 d . . . .
C11A C 0.62843(16) 0.95605(17) 0.55389(11) 0.0134(3) Uani 1 1 d . . . .
H11A H 0.6565 0.9343 0.4996 0.016 Uiso 1 1 calc R . . .
C12A C 0.68640(17) 1.16964(17) 0.52040(12) 0.0147(3) Uani 1 1 d . . . .
H12A H 0.6470 1.2289 0.5310 0.018 Uiso 1 1 calc R . . .
H12B H 0.6585 1.1222 0.4588 0.018 Uiso 1 1 calc R . . .
C13A C 0.83441(17) 1.24823(16) 0.53177(11) 0.0137(3) Uani 1 1 d . . . .
C14A C 0.88086(18) 1.34242(17) 0.62029(12) 0.0181(4) Uani 1 1 d . . . .
H14A H 0.8608 1.2962 0.6676 0.027 Uiso 1 1 calc GR . . .
H14B H 0.8378 1.3976 0.6251 0.027 Uiso 1 1 calc GR . . .
H14C H 0.9737 1.3937 0.6249 0.027 Uiso 1 1 calc GR . . .
C15A C 0.87071(19) 1.32009(17) 0.45732(12) 0.0197(4) Uani 1 1 d . . . .
H15A H 0.9639 1.3698 0.4632 0.030 Uiso 1 1 calc GR . . .
H15B H 0.8295 1.3768 0.4605 0.030 Uiso 1 1 calc GR . . .
H15C H 0.8419 1.2595 0.4008 0.030 Uiso 1 1 calc GR . . .
C16A C 0.89587(15) 1.15700(15) 0.52240(11) 0.0104(3) Uani 1 1 d . . . .
C17A C 0.7258(2) 0.8919(3) 0.27262(14) 0.0350(5) Uani 1 1 d . . . .
H17A H 0.6684 0.8286 0.2222 0.053 Uiso 1 1 calc GR . . .
H17B H 0.7639 0.9750 0.2575 0.053 Uiso 1 1 calc GR . . .
H17C H 0.6770 0.8948 0.3224 0.053 Uiso 1 1 calc GR . . .
Rh1 Rh 1.00863(2) 0.98017(2) 1.07090(2) 0.00790(4) Uani 1 1 d . . . .
O1 O 0.81251(11) 0.89081(11) 1.05920(7) 0.0118(2) Uani 1 1 d . . . .
O2 O 0.79829(11) 0.92708(11) 0.92382(7) 0.0114(2) Uani 1 1 d . . . .
O3 O 1.01750(11) 0.81830(11) 1.01188(8) 0.0123(2) Uani 1 1 d . . . .
O4 O 0.99948(11) 0.85534(11) 0.87705(8) 0.0123(2) Uani 1 1 d . . . .
O5 O 1.03603(12) 0.94109(12) 1.20786(8) 0.0127(2) Uani 1 1 d . . . .
H5 H 1.058(2) 0.996(2) 1.2445(18) 0.031(7) Uiso 1 1 d . . . .
C1 C 0.74985(16) 0.88299(15) 0.98862(11) 0.0105(3) Uani 1 1 d . . . .
C2 C 0.60329(16) 0.81422(16) 0.98184(11) 0.0130(3) Uani 1 1 d . . . .
C3 C 0.55879(18) 0.88605(18) 1.05490(12) 0.0184(4) Uani 1 1 d . . . .
H3A H 0.4655 0.8417 1.0531 0.028 Uiso 1 1 calc GR . . .
H3B H 0.5831 0.9719 1.0463 0.028 Uiso 1 1 calc GR . . .
H3C H 0.5994 0.8903 1.1118 0.028 Uiso 1 1 calc GR . . .
C4 C 0.54209(17) 0.80994(17) 0.89304(11) 0.0155(4) Uani 1 1 d . . . .
H4A H 0.4486 0.7653 0.8901 0.023 Uiso 1 1 calc GR . . .
H4B H 0.5715 0.7654 0.8464 0.023 Uiso 1 1 calc GR . . .
H4C H 0.5668 0.8964 0.8856 0.023 Uiso 1 1 calc GR . . .
C5 C 0.56448(17) 0.67843(17) 0.99637(12) 0.0160(4) Uani 1 1 d . . . .
H5B H 0.5970 0.6847 1.0570 0.019 Uiso 1 1 calc R . . .
H5C H 0.4698 0.6331 0.9905 0.019 Uiso 1 1 calc R . . .
C6 C 0.61346(17) 0.60112(16) 0.93408(12) 0.0161(4) Uani 1 1 d . . . .
C7 C 0.54138(18) 0.52225(17) 0.85525(13) 0.0198(4) Uani 1 1 d . . . .
H7 H 0.4591 0.5164 0.8399 0.024 Uiso 1 1 calc R . . .
C8 C 0.5891(2) 0.45249(18) 0.79927(13) 0.0233(4) Uani 1 1 d . . . .
H8 H 0.5385 0.3979 0.7465 0.028 Uiso 1 1 calc R . . .
C9 C 0.71027(19) 0.46176(17) 0.81973(13) 0.0215(4) Uani 1 1 d . . . .
H9 H 0.7423 0.4141 0.7807 0.026 Uiso 1 1 calc R . . .
C10 C 0.78527(18) 0.54096(16) 0.89747(12) 0.0174(4) Uani 1 1 d . . . .
C11 C 0.73422(17) 0.60761(16) 0.95415(12) 0.0156(4) Uani 1 1 d . . . .
H11 H 0.7833 0.6591 1.0082 0.019 Uiso 1 1 calc R . . .
C12 C 0.91991(18) 0.55786(17) 0.92016(13) 0.0188(4) Uani 1 1 d . . . .
H12C H 0.9258 0.4795 0.8925 0.023 Uiso 1 1 calc R . . .
H12D H 0.9361 0.5696 0.9844 0.023 Uiso 1 1 calc R . . .
C13 C 1.02641(18) 0.67140(17) 0.89070(12) 0.0161(4) Uani 1 1 d . . . .
C14 C 1.0190(2) 0.64830(18) 0.79084(12) 0.0213(4) Uani 1 1 d . . . .
H14D H 0.9344 0.6347 0.7663 0.032 Uiso 1 1 calc GR . . .
H14E H 1.0325 0.5734 0.7683 0.032 Uiso 1 1 calc GR . . .
H14F H 1.0853 0.7220 0.7739 0.032 Uiso 1 1 calc GR . . .
C15 C 1.15841(19) 0.69067(19) 0.92968(14) 0.0230(4) Uani 1 1 d . . . .
H15D H 1.2259 0.7634 0.9125 0.034 Uiso 1 1 calc GR . . .
H15E H 1.1703 0.6147 0.9076 0.034 Uiso 1 1 calc GR . . .
H15F H 1.1630 0.7062 0.9937 0.034 Uiso 1 1 calc GR . . .
C16 C 1.01268(16) 0.79130(16) 0.92916(11) 0.0122(3) Uani 1 1 d . . . .
C17 C 1.12484(19) 0.88620(19) 1.21191(12) 0.0194(4) Uani 1 1 d . . . .
H17D H 1.0872 0.8007 1.1750 0.029 Uiso 1 1 calc GR . . .
H17E H 1.1425 0.8822 1.2726 0.029 Uiso 1 1 calc GR . . .
H17F H 1.2049 0.9385 1.1910 0.029 Uiso 1 1 calc GR . . .
Cl1S Cl 0.17635(6) 0.39358(5) 0.81329(4) 0.02774(17) Uani 0.8735(18) 1 d . P A 1
Cl2S Cl 0.28246(6) 0.55754(5) 0.69089(4) 0.02696(17) Uani 0.8735(18) 1 d . P A 1
C1S C 0.2268(2) 0.4014(2) 0.70845(14) 0.0186(4) Uani 0.8735(18) 1 d . P A 1
H1SA H 0.1545 0.3427 0.6634 0.022 Uiso 0.8735(18) 1 calc R P A 1
H1SB H 0.2964 0.3747 0.7027 0.022 Uiso 0.8735(18) 1 calc R P A 1
O1S O 0.343(2) 0.428(2) 0.6589(14) 0.076(6) Uiso 0.1265(18) 1 d . P A 2
H1S H 0.3980 0.4830 0.6363 0.114 Uiso 0.1265(18) 1 calc GR P A 2
C2S C 0.259(2) 0.475(3) 0.6981(13) 0.037(5) Uiso 0.1265(18) 1 d . P A 2
H2SA H 0.3072 0.5651 0.7243 0.055 Uiso 0.1265(18) 1 calc GR P A 2
H2SB H 0.2202 0.4291 0.7436 0.055 Uiso 0.1265(18) 1 calc GR P A 2
H2SC H 0.1915 0.4622 0.6533 0.055 Uiso 0.1265(18) 1 calc GR P A 2

loop_
_atom_site_aniso_label
_atom_site_aniso_U_11
_atom_site_aniso_U_22
_atom_site_aniso_U_33
_atom_site_aniso_U_23
_atom_site_aniso_U_13
_atom_site_aniso_U_12
Rh1A 0.00663(6) 0.01125(6) 0.00506(6) 0.00143(4) 0.00098(5) 0.00346(5)
O1A 0.0098(5) 0.0140(6) 0.0088(5) 0.0031(4) 0.0033(5) 0.0036(5)
O2A 0.0101(6) 0.0152(6) 0.0083(5) 0.0035(4) 0.0025(5) 0.0042(5)
O3A 0.0110(6) 0.0143(6) 0.0092(5) 0.0017(4) 0.0006(5) 0.0070(5)
O4A 0.0104(6) 0.0141(6) 0.0097(5) 0.0011(4) 0.0011(5) 0.0061(5)
O5A 0.0130(6) 0.0271(7) 0.0080(6) 0.0023(5) 0.0015(5) 0.0075(5)
C1A 0.0093(8) 0.0120(8) 0.0122(8) 0.0028(6) 0.0030(6) 0.0062(6)
C2A 0.0119(8) 0.0136(8) 0.0140(8) 0.0039(6) 0.0031(7) 0.0042(7)
C3A 0.0231(10) 0.0152(9) 0.0238(10) 0.0047(7) 0.0085(8) 0.0063(8)
C4A 0.0162(9) 0.0197(9) 0.0141(8) 0.0088(7) 0.0053(7) 0.0069(7)
C5A 0.0094(8) 0.0174(8) 0.0144(8) 0.0047(7) 0.0027(7) 0.0017(7)
C6A 0.0061(7) 0.0217(9) 0.0132(8) 0.0030(7) -0.0002(7) 0.0054(7)
C7A 0.0117(8) 0.0284(10) 0.0132(8) 0.0075(7) 0.0022(7) 0.0090(7)
C8A 0.0170(9) 0.0352(11) 0.0117(8) 0.0029(7) 0.0043(7) 0.0159(8)
C9A 0.0148(9) 0.0246(9) 0.0176(9) 0.0016(7) 0.0013(7) 0.0120(7)
C10A 0.0083(8) 0.0216(9) 0.0145(8) 0.0035(7) -0.0011(7) 0.0071(7)
C11A 0.0069(7) 0.0219(9) 0.0111(8) 0.0024(7) 0.0016(6) 0.0066(7)
C12A 0.0124(8) 0.0187(8) 0.0151(8) 0.0029(7) 0.0004(7) 0.0093(7)
C13A 0.0134(8) 0.0148(8) 0.0137(8) 0.0026(7) 0.0012(7) 0.0073(7)
C14A 0.0190(9) 0.0174(9) 0.0186(9) -0.0015(7) -0.0010(7) 0.0111(7)
C15A 0.0237(10) 0.0180(9) 0.0208(9) 0.0078(7) 0.0037(8) 0.0110(8)
C16A 0.0080(7) 0.0121(8) 0.0100(8) 0.0035(6) 0.0035(6) 0.0028(6)
C17A 0.0300(12) 0.0589(15) 0.0196(10) -0.0035(10) -0.0080(9) 0.0281(11)
Rh1 0.00802(6) 0.01019(6) 0.00558(6) 0.00250(4) 0.00146(4) 0.00372(5)
O1 0.0101(6) 0.0159(6) 0.0090(5) 0.0044(4) 0.0021(5) 0.0047(5)
O2 0.0096(6) 0.0155(6) 0.0088(5) 0.0042(4) 0.0024(5) 0.0045(5)
O3 0.0146(6) 0.0126(6) 0.0110(6) 0.0026(4) 0.0015(5) 0.0072(5)
O4 0.0146(6) 0.0130(6) 0.0096(5) 0.0014(4) 0.0018(5) 0.0068(5)
O5 0.0136(6) 0.0167(6) 0.0079(6) 0.0026(5) 0.0012(5) 0.0067(5)
C1 0.0106(8) 0.0100(7) 0.0110(8) 0.0014(6) 0.0022(6) 0.0049(6)
C2 0.0099(8) 0.0181(8) 0.0105(8) 0.0042(6) 0.0028(7) 0.0054(7)
C3 0.0145(9) 0.0286(10) 0.0146(9) 0.0040(7) 0.0044(7) 0.0119(8)
C4 0.0106(8) 0.0218(9) 0.0137(8) 0.0059(7) 0.0013(7) 0.0060(7)
C5 0.0109(8) 0.0191(9) 0.0158(8) 0.0085(7) 0.0031(7) 0.0025(7)
C6 0.0153(9) 0.0133(8) 0.0175(9) 0.0083(7) 0.0032(7) 0.0021(7)
C7 0.0148(9) 0.0172(9) 0.0229(10) 0.0069(7) -0.0005(8) 0.0019(7)
C8 0.0232(10) 0.0163(9) 0.0216(10) 0.0014(7) -0.0033(8) 0.0018(8)
C9 0.0236(10) 0.0146(9) 0.0228(10) 0.0016(7) 0.0031(8) 0.0063(8)
C10 0.0194(9) 0.0116(8) 0.0202(9) 0.0060(7) 0.0024(8) 0.0049(7)
C11 0.0168(9) 0.0116(8) 0.0158(8) 0.0059(7) 0.0009(7) 0.0027(7)
C12 0.0222(10) 0.0140(8) 0.0218(9) 0.0028(7) 0.0006(8) 0.0101(7)
C13 0.0169(9) 0.0157(8) 0.0177(9) 0.0014(7) 0.0018(7) 0.0098(7)
C14 0.0271(10) 0.0204(9) 0.0169(9) -0.0013(7) 0.0042(8) 0.0129(8)
C15 0.0193(10) 0.0238(10) 0.0289(10) 0.0011(8) 0.0009(8) 0.0143(8)
C16 0.0077(7) 0.0125(8) 0.0141(8) 0.0014(6) 0.0010(6) 0.0031(6)
C17 0.0211(9) 0.0285(10) 0.0154(9) 0.0083(7) 0.0033(8) 0.0157(8)
Cl1S 0.0378(3) 0.0200(3) 0.0259(3) 0.0059(2) 0.0157(2) 0.0121(2)
Cl2S 0.0310(3) 0.0196(3) 0.0298(3) 0.0100(2) 0.0073(2) 0.0087(2)
C1S 0.0204(11) 0.0148(11) 0.0185(11) 0.0045(8) 0.0026(9) 0.0054(9)

loop_
_atom_type_symbol
_atom_type_description
_atom_type_scat_dispersion_real
_atom_type_scat_dispersion_imag
_atom_type_scat_source
C C 0.0181 0.0091 'International Tables Vol C Tables 4.2.6.8 and 6.1.1.4'
H H 0.0000 0.0000 'International Tables Vol C Tables 4.2.6.8 and 6.1.1.4'
Cl Cl 0.3639 0.7018 'International Tables Vol C Tables 4.2.6.8 and 6.1.1.4'
O O 0.0492 0.0322 'International Tables Vol C Tables 4.2.6.8 and 6.1.1.4'
Rh Rh 0.0927 3.6045 'International Tables Vol C Tables 4.2.6.8 and 6.1.1.4'

loop_
_geom_angle_atom_site_label_1
_geom_angle_atom_site_label_2
_geom_angle_atom_site_label_3
_geom_angle
_geom_angle_site_symmetry_1
_geom_angle_site_symmetry_3
O1A Rh1A Rh1A 87.95(3) . 2_776
O1A Rh1A O2A 176.22(4) . 2_776
O1A Rh1A O4A 87.68(5) . 2_776
O1A Rh1A O5A 90.31(5) . .
O2A Rh1A Rh1A 88.53(3) 2_776 2_776
O2A Rh1A O5A 93.24(5) 2_776 .
O3A Rh1A Rh1A 87.87(3) . 2_776
O3A Rh1A O1A 92.90(5) . .
O3A Rh1A O2A 88.35(5) . 2_776
O3A Rh1A O4A 176.51(4) . 2_776
O3A Rh1A O5A 90.93(5) . .
O4A Rh1A Rh1A 88.71(3) 2_776 2_776
O4A Rh1A O2A 90.86(5) 2_776 2_776
O4A Rh1A O5A 92.51(5) 2_776 .
O5A Rh1A Rh1A 177.84(4) . 2_776
C1A O1A Rh1A 119.78(11) . .
C1A O2A Rh1A 118.62(10) . 2_776
C16A O3A Rh1A 119.59(11) . .
C16A O4A Rh1A 118.33(11) . 2_776
Rh1A O5A H5A 108.1(18) . .
C17A O5A Rh1A 118.84(12) . .
C17A O5A H5A 109.1(19) . .
O1A C1A O2A 125.06(15) . .
O1A C1A C2A 116.46(14) . .
O2A C1A C2A 118.47(14) . .
C1A C2A C3A 107.63(14) . .
C1A C2A C5A 107.96(13) . .
C3A C2A C5A 108.73(14) . .
C4A C2A C1A 111.78(14) . .
C4A C2A C3A 109.70(15) . .
C4A C2A C5A 110.93(15) . .
C2A C3A H3AA 109.5 . .
C2A C3A H3AB 109.5 . .
C2A C3A H3AC 109.5 . .
H3AA C3A H3AB 109.5 . .
H3AA C3A H3AC 109.5 . .
H3AB C3A H3AC 109.5 . .
C2A C4A H4AA 109.5 . .
C2A C4A H4AB 109.5 . .
C2A C4A H4AC 109.5 . .
H4AA C4A H4AB 109.5 . .
H4AA C4A H4AC 109.5 . .
H4AB C4A H4AC 109.5 . .
C2A C5A H5AA 108.7 . .
C2A C5A H5AB 108.7 . .
H5AA C5A H5AB 107.6 . .
C6A C5A C2A 114.33(14) . .
C6A C5A H5AA 108.7 . .
C6A C5A H5AB 108.7 . .
C7A C6A C5A 121.71(16) . .
C11A C6A C5A 120.04(16) . .
C11A C6A C7A 118.25(17) . .
C6A C7A H7A 119.9 . .
C8A C7A C6A 120.11(17) . .
C8A C7A H7A 119.9 . .
C7A C8A H8A 119.6 . .
C9A C8A C7A 120.84(18) . .
C9A C8A H8A 119.6 . .
C8A C9A H9A 119.8 . .
C8A C9A C10A 120.37(18) . .
C10A C9A H9A 119.8 . .
C9A C10A C11A 118.12(17) . .
C9A C10A C12A 122.37(17) . .
C11A C10A C12A 119.50(16) . .
C6A C11A C10A 122.28(17) . .
C6A C11A H11A 118.9 . .
C10A C11A H11A 118.9 . .
C10A C12A H12A 108.4 . .
C10A C12A H12B 108.4 . .
C10A C12A C13A 115.59(14) . .
H12A C12A H12B 107.4 . .
C13A C12A H12A 108.4 . .
C13A C12A H12B 108.4 . .
C14A C13A C12A 110.86(15) . .
C14A C13A C15A 109.68(15) . .
C15A C13A C12A 108.36(14) . .
C16A C13A C12A 108.50(14) . .
C16A C13A C14A 111.44(14) . .
C16A C13A C15A 107.91(14) . .
C13A C14A H14A 109.5 . .
C13A C14A H14B 109.5 . .
C13A C14A H14C 109.5 . .
H14A C14A H14B 109.5 . .
H14A C14A H14C 109.5 . .
H14B C14A H14C 109.5 . .
C13A C15A H15A 109.5 . .
C13A C15A H15B 109.5 . .
C13A C15A H15C 109.5 . .
H15A C15A H15B 109.5 . .
H15A C15A H15C 109.5 . .
H15B C15A H15C 109.5 . .
O3A C16A C13A 115.86(14) . .
O4A C16A O3A 125.46(16) . .
O4A C16A C13A 118.68(14) . .
O5A C17A H17A 109.5 . .
O5A C17A H17B 109.5 . .
O5A C17A H17C 109.5 . .
H17A C17A H17B 109.5 . .
H17A C17A H17C 109.5 . .
H17B C17A H17C 109.5 . .
O1 Rh1 Rh1 88.02(3) . 2_777
O1 Rh1 O5 94.69(4) . .
O2 Rh1 Rh1 88.63(3) 2_777 2_777
O2 Rh1 O1 176.55(4) 2_777 .
O2 Rh1 O3 88.83(5) 2_777 .
O2 Rh1 O4 90.61(5) 2_777 2_777
O2 Rh1 O5 88.68(4) 2_777 .
O3 Rh1 Rh1 87.55(3) . 2_777
O3 Rh1 O1 91.84(5) . .
O3 Rh1 O5 90.78(5) . .
O4 Rh1 Rh1 89.14(3) 2_777 2_777
O4 Rh1 O1 88.52(5) 2_777 .
O4 Rh1 O3 176.65(5) 2_777 .
O4 Rh1 O5 92.51(5) 2_777 .
O5 Rh1 Rh1 176.86(3) . 2_777
C1 O1 Rh1 118.56(11) . .
C1 O2 Rh1 119.26(10) . 2_777
C16 O3 Rh1 119.42(11) . .
C16 O4 Rh1 117.95(11) . 2_777
Rh1 O5 H5 115.7(17) . .
C17 O5 Rh1 112.35(10) . .
C17 O5 H5 106.8(15) . .
O1 C1 C2 117.09(14) . .
O2 C1 O1 125.51(15) . .
O2 C1 C2 117.40(14) . .
C1 C2 C3 108.19(14) . .
C1 C2 C5 108.43(14) . .
C3 C2 C5 108.94(14) . .
C4 C2 C1 110.94(14) . .
C4 C2 C3 109.43(14) . .
C4 C2 C5 110.84(14) . .
C2 C3 H3A 109.5 . .
C2 C3 H3B 109.5 . .
C2 C3 H3C 109.5 . .
H3A C3 H3B 109.5 . .
H3A C3 H3C 109.5 . .
H3B C3 H3C 109.5 . .
C2 C4 H4A 109.5 . .
C2 C4 H4B 109.5 . .
C2 C4 H4C 109.5 . .
H4A C4 H4B 109.5 . .
H4A C4 H4C 109.5 . .
H4B C4 H4C 109.5 . .
C2 C5 H5B 108.6 . .
C2 C5 H5C 108.6 . .
H5B C5 H5C 107.6 . .
C6 C5 C2 114.58(14) . .
C6 C5 H5B 108.6 . .
C6 C5 H5C 108.6 . .
C7 C6 C5 121.88(17) . .
C11 C6 C5 120.08(16) . .
C11 C6 C7 118.04(18) . .
C6 C7 H7 119.7 . .
C8 C7 C6 120.54(18) . .
C8 C7 H7 119.7 . .
C7 C8 H8 119.7 . .
C7 C8 C9 120.57(18) . .
C9 C8 H8 119.7 . .
C8 C9 H9 119.9 . .
C8 C9 C10 120.25(18) . .
C10 C9 H9 119.9 . .
C9 C10 C12 121.77(17) . .
C11 C10 C9 118.37(18) . .
C11 C10 C12 119.85(16) . .
C6 C11 H11 118.9 . .
C10 C11 C6 122.20(17) . .
C10 C11 H11 118.9 . .
C10 C12 H12C 108.7 . .
C10 C12 H12D 108.7 . .
C10 C12 C13 114.28(15) . .
H12C C12 H12D 107.6 . .
C13 C12 H12C 108.7 . .
C13 C12 H12D 108.7 . .
C14 C13 C12 111.02(15) . .
C14 C13 C15 109.79(16) . .
C15 C13 C12 109.07(15) . .
C16 C13 C12 108.71(15) . .
C16 C13 C14 111.31(15) . .
C16 C13 C15 106.82(14) . .
C13 C14 H14D 109.5 . .
C13 C14 H14E 109.5 . .
C13 C14 H14F 109.5 . .
H14D C14 H14E 109.5 . .
H14D C14 H14F 109.5 . .
H14E C14 H14F 109.5 . .
C13 C15 H15D 109.5 . .
C13 C15 H15E 109.5 . .
C13 C15 H15F 109.5 . .
H15D C15 H15E 109.5 . .
H15D C15 H15F 109.5 . .
H15E C15 H15F 109.5 . .
O3 C16 C13 115.92(15) . .
O4 C16 O3 125.91(16) . .
O4 C16 C13 118.16(15) . .
O5 C17 H17D 109.5 . .
O5 C17 H17E 109.5 . .
O5 C17 H17F 109.5 . .
H17D C17 H17E 109.5 . .
H17D C17 H17F 109.5 . .
H17E C17 H17F 109.5 . .
Cl1S C1S Cl2S 110.88(12) . .
Cl1S C1S H1SA 109.5 . .
Cl1S C1S H1SB 109.5 . .
Cl2S C1S H1SA 109.5 . .
Cl2S C1S H1SB 109.5 . .
H1SA C1S H1SB 108.1 . .
C2S O1S H1S 109.5 . .
O1S C2S H2SA 109.5 . .
O1S C2S H2SB 109.5 . .
O1S C2S H2SC 109.5 . .
H2SA C2S H2SB 109.5 . .
H2SA C2S H2SC 109.5 . .
H2SB C2S H2SC 109.5 . .

loop_
_geom_bond_atom_site_label_1
_geom_bond_atom_site_label_2
_geom_bond_distance
_geom_bond_site_symmetry_2
Rh1A Rh1A 2.3769(3) 2_776
Rh1A O1A 2.0362(12) .
Rh1A O2A 2.0451(12) 2_776
Rh1A O3A 2.0323(12) .
Rh1A O4A 2.0413(12) 2_776
Rh1A O5A 2.2760(12) .
O1A C1A 1.268(2) .
O2A Rh1A 2.0452(12) 2_776
O2A C1A 1.271(2) .
O3A C16A 1.271(2) .
O4A Rh1A 2.0413(12) 2_776
O4A C16A 1.267(2) .
O5A H5A 0.76(3) .
O5A C17A 1.419(2) .
C1A C2A 1.533(2) .
C2A C3A 1.541(2) .
C2A C4A 1.527(2) .
C2A C5A 1.558(2) .
C3A H3AA 0.9800 .
C3A H3AB 0.9800 .
C3A H3AC 0.9800 .
C4A H4AA 0.9800 .
C4A H4AB 0.9800 .
C4A H4AC 0.9800 .
C5A H5AA 0.9900 .
C5A H5AB 0.9900 .
C5A C6A 1.512(2) .
C6A C7A 1.398(3) .
C6A C11A 1.396(2) .
C7A H7A 0.9500 .
C7A C8A 1.388(3) .
C8A H8A 0.9500 .
C8A C9A 1.387(3) .
C9A H9A 0.9500 .
C9A C10A 1.396(3) .
C10A C11A 1.397(3) .
C10A C12A 1.513(2) .
C11A H11A 0.9500 .
C12A H12A 0.9900 .
C12A H12B 0.9900 .
C12A C13A 1.555(2) .
C13A C14A 1.532(2) .
C13A C15A 1.538(2) .
C13A C16A 1.530(2) .
C14A H14A 0.9800 .
C14A H14B 0.9800 .
C14A H14C 0.9800 .
C15A H15A 0.9800 .
C15A H15B 0.9800 .
C15A H15C 0.9800 .
C17A H17A 0.9800 .
C17A H17B 0.9800 .
C17A H17C 0.9800 .
Rh1 Rh1 2.3750(2) 2_777
Rh1 O1 2.0488(12) .
Rh1 O2 2.0262(12) 2_777
Rh1 O3 2.0342(12) .
Rh1 O4 2.0311(12) 2_777
Rh1 O5 2.3192(12) .
O1 C1 1.273(2) .
O2 Rh1 2.0262(12) 2_777
O2 C1 1.265(2) .
O3 C16 1.269(2) .
O4 Rh1 2.0311(12) 2_777
O4 C16 1.266(2) .
O5 H5 0.73(3) .
O5 C17 1.447(2) .
C1 C2 1.534(2) .
C2 C3 1.537(2) .
C2 C4 1.527(2) .
C2 C5 1.555(2) .
C3 H3A 0.9800 .
C3 H3B 0.9800 .
C3 H3C 0.9800 .
C4 H4A 0.9800 .
C4 H4B 0.9800 .
C4 H4C 0.9800 .
C5 H5B 0.9900 .
C5 H5C 0.9900 .
C5 C6 1.509(3) .
C6 C7 1.398(3) .
C6 C11 1.396(3) .
C7 H7 0.9500 .
C7 C8 1.387(3) .
C8 H8 0.9500 .
C8 C9 1.388(3) .
C9 H9 0.9500 .
C9 C10 1.397(3) .
C10 C11 1.395(3) .
C10 C12 1.513(3) .
C11 H11 0.9500 .
C12 H12C 0.9900 .
C12 H12D 0.9900 .
C12 C13 1.556(3) .
C13 C14 1.530(3) .
C13 C15 1.541(2) .
C13 C16 1.527(2) .
C14 H14D 0.9800 .
C14 H14E 0.9800 .
C14 H14F 0.9800 .
C15 H15D 0.9800 .
C15 H15E 0.9800 .
C15 H15F 0.9800 .
C17 H17D 0.9800 .
C17 H17E 0.9800 .
C17 H17F 0.9800 .
Cl1S C1S 1.763(2) .
Cl2S C1S 1.777(2) .
C1S H1SA 0.9900 .
C1S H1SB 0.9900 .
O1S H1S 0.8400 .
O1S C2S 1.43(3) .
C2S H2SA 0.9800 .
C2S H2SB 0.9800 .
C2S H2SC 0.9800 .

loop_
_geom_torsion_atom_site_label_1
_geom_torsion_atom_site_label_2
_geom_torsion_atom_site_label_3
_geom_torsion_atom_site_label_4
_geom_torsion
_geom_torsion_site_symmetry_1
Rh1A O1A C1A O2A 0.8(2) .
Rh1A O1A C1A C2A -179.76(10) .
Rh1A O2A C1A O1A -2.5(2) 2_776
Rh1A O2A C1A C2A 178.12(11) 2_776
Rh1A O3A C16A O4A -1.3(2) .
Rh1A O3A C16A C13A 178.94(10) .
Rh1A O4A C16A O3A 2.2(2) 2_776
Rh1A O4A C16A C13A -178.12(11) 2_776
O1A C1A C2A C3A 60.36(19) .
O1A C1A C2A C4A -179.12(15) .
O1A C1A C2A C5A -56.85(19) .
O2A C1A C2A C3A -120.20(17) .
O2A C1A C2A C4A 0.3(2) .
O2A C1A C2A C5A 122.59(16) .
C1A C2A C5A C6A -56.67(19) .
C2A C5A C6A C7A -94.13(19) .
C2A C5A C6A C11A 86.48(19) .
C3A C2A C5A C6A -173.17(15) .
C4A C2A C5A C6A 66.12(19) .
C5A C6A C7A C8A 179.16(16) .
C5A C6A C11A C10A -178.45(15) .
C6A C7A C8A C9A 0.1(3) .
C7A C6A C11A C10A 2.1(2) .
C7A C8A C9A C10A 0.6(3) .
C8A C9A C10A C11A 0.0(3) .
C8A C9A C10A C12A 178.52(16) .
C9A C10A C11A C6A -1.4(2) .
C9A C10A C12A C13A 95.7(2) .
C10A C12A C13A C14A -68.83(19) .
C10A C12A C13A C15A 170.76(15) .
C10A C12A C13A C16A 53.84(19) .
C11A C6A C7A C8A -1.4(2) .
C11A C10A C12A C13A -85.8(2) .
C12A C10A C11A C6A -179.98(15) .
C12A C13A C16A O3A 58.78(19) .
C12A C13A C16A O4A -120.97(16) .
C14A C13A C16A O3A -178.90(15) .
C14A C13A C16A O4A 1.4(2) .
C15A C13A C16A O3A -58.42(19) .
C15A C13A C16A O4A 121.83(16) .
Rh1 O1 C1 O2 -0.6(2) .
Rh1 O1 C1 C2 179.36(11) .
Rh1 O2 C1 O1 -0.3(2) 2_777
Rh1 O2 C1 C2 179.65(11) 2_777
Rh1 O3 C16 O4 -1.8(2) .
Rh1 O3 C16 C13 177.18(11) .
Rh1 O4 C16 O3 2.3(2) 2_777
Rh1 O4 C16 C13 -176.61(11) 2_777
O1 C1 C2 C3 61.26(19) .
O1 C1 C2 C4 -178.69(14) .
O1 C1 C2 C5 -56.75(19) .
O2 C1 C2 C3 -118.73(16) .
O2 C1 C2 C4 1.3(2) .
O2 C1 C2 C5 123.25(16) .
C1 C2 C5 C6 -56.91(19) .
C2 C5 C6 C7 -91.8(2) .
C2 C5 C6 C11 87.8(2) .
C3 C2 C5 C6 -174.44(15) .
C4 C2 C5 C6 65.10(19) .
C5 C6 C7 C8 179.89(17) .
C5 C6 C11 C10 -178.00(16) .
C6 C7 C8 C9 -1.3(3) .
C7 C6 C11 C10 1.6(3) .
C7 C8 C9 C10 0.5(3) .
C8 C9 C10 C11 1.3(3) .
C8 C9 C10 C12 -177.32(17) .
C9 C10 C11 C6 -2.4(3) .
C9 C10 C12 C13 92.6(2) .
C10 C12 C13 C14 -67.5(2) .
C10 C12 C13 C15 171.40(15) .
C10 C12 C13 C16 55.3(2) .
C11 C6 C7 C8 0.3(3) .
C11 C10 C12 C13 -86.1(2) .
C12 C10 C11 C6 176.26(16) .
C12 C13 C16 O3 57.32(19) .
C12 C13 C16 O4 -123.63(16) .
C14 C13 C16 O3 179.92(15) .
C14 C13 C16 O4 -1.0(2) .
C15 C13 C16 O3 -60.2(2) .
C15 C13 C16 O4 118.80(17) .
